data_4516505
loop_
_publ_author_name
'Loots, Leigh'
'O&#x2019;Connor, James P.'
'le Roex, Tanya'
'Haynes, Delia A.'

_publ_section_title
;
 Solid-State Supramolecular Chemistry of a Benzylpyridine-Functionalized
 Zwitterion: Polymorphism, Interconversion, and Porosity
;
_journal_issue 12
_journal_name_full 'Crystal Growth &amp; Design'
_journal_page_first 5849
_journal_paper_doi 10.1021/acs.cgd.5b01238
_journal_volume 15
_journal_year 2015
_chemical_formula_moiety 'C16 H13 N O4, 0.5(C4 H8 O2)'
_chemical_formula_sum 'C18 H17 N O5'
_chemical_formula_weight 327.32
_chemical_name_systematic
;
'(2Z)-2-(4-benzylpyridinium-1-yl-3-carboxy-1-hydroxyprop-2-en-1-olate
dioxane solvate'
;
_space_group_crystal_system monoclinic
_space_group_IT_number 14
_space_group_name_Hall '-P 2yn'
_space_group_name_H-M_alt 'P 1 21/n 1'
_atom_sites_solution_hydrogens mixed
_atom_sites_solution_primary direct
_atom_sites_solution_secondary difmap
_audit_creation_method SHELXL-2012
_cell_angle_alpha 90
_cell_angle_beta 96.588(2)
_cell_angle_gamma 90
_cell_formula_units_Z 4
_cell_length_a 13.882(2)
_cell_length_b 7.4417(13)
_cell_length_c 15.134(3)
_cell_measurement_reflns_used 3166
_cell_measurement_temperature 100(2)
_cell_measurement_theta_max 28.174
_cell_measurement_theta_min 2.7095
_cell_volume 1553.1(5)
_computing_cell_refinement 'SAINT (Bruker, 2012)'
_computing_data_collection 'APEX2 (Bruker, 2012)'
_computing_data_reduction 'SAINT (Bruker, 2012)'
_computing_molecular_graphics 'X-Seed (Barbour, 2001; Atwood & Barbour, 2003)'
_computing_structure_refinement 'SHELXL-2012 (Sheldrick, 2012)'
_computing_structure_solution 'SHELXL-2012 (Sheldrick, 2012)'
_diffrn_ambient_temperature 100(2)
_diffrn_measured_fraction_theta_full 0.995
_diffrn_measured_fraction_theta_max 0.912
_diffrn_measurement_device_type 'Bruker APEX CCD area -detector'
_diffrn_measurement_method \w
_diffrn_radiation_type MoK\a
_diffrn_radiation_wavelength 0.71073
_diffrn_reflns_av_R_equivalents 0.0224
_diffrn_reflns_av_unetI/netI 0.0283
_diffrn_reflns_Laue_measured_fraction_full 0.995
_diffrn_reflns_Laue_measured_fraction_max 0.912
_diffrn_reflns_limit_h_max 17
_diffrn_reflns_limit_h_min -18
_diffrn_reflns_limit_k_max 9
_diffrn_reflns_limit_k_min -9
_diffrn_reflns_limit_l_max 20
_diffrn_reflns_limit_l_min -13
_diffrn_reflns_number 9203
_diffrn_reflns_point_group_measured_fraction_full 0.995
_diffrn_reflns_point_group_measured_fraction_max 0.912
_diffrn_reflns_theta_full 25.242
_diffrn_reflns_theta_max 28.430
_diffrn_reflns_theta_min 1.886
_diffrn_source 'fine-focus sealed tube'
_diffrn_standards_number 0
_exptl_absorpt_coefficient_mu 0.103
_exptl_absorpt_correction_T_max 0.7457
_exptl_absorpt_correction_T_min 0.6957
_exptl_absorpt_correction_type multi-scan
_exptl_absorpt_process_details 'SADABS, 2012'
_exptl_crystal_colour brown
_exptl_crystal_density_diffrn 1.400
_exptl_crystal_description plate
_exptl_crystal_F_000 688
_exptl_crystal_size_max 0.662
_exptl_crystal_size_mid 0.473
_exptl_crystal_size_min 0.084
_refine_diff_density_max 0.451
_refine_diff_density_min -0.327
_refine_diff_density_rms 0.057
_refine_ls_extinction_method none
_refine_ls_goodness_of_fit_ref 1.045
_refine_ls_hydrogen_treatment mixed
_refine_ls_matrix_type full
_refine_ls_number_parameters 221
_refine_ls_number_reflns 3569
_refine_ls_number_restraints 1
_refine_ls_restrained_S_all 1.045
_refine_ls_R_factor_all 0.0599
_refine_ls_R_factor_gt 0.0485
_refine_ls_shift/su_max 0.000
_refine_ls_shift/su_mean 0.000
_refine_ls_structure_factor_coef Fsqd
_refine_ls_weighting_details
;
 w=1/[\s^2^(Fo^2^)+(0.0623P)^2^+1.0885P]
 where P=(Fo^2^+2Fc^2^)/3
;
_refine_ls_weighting_scheme calc
_refine_ls_wR_factor_gt 0.1234
_refine_ls_wR_factor_ref 0.1312
_reflns_Friedel_coverage 0.000
_reflns_number_gt 2930
_reflns_number_total 3569
_reflns_threshold_expression 'I > 2\s(I)'
_cod_data_source_file cg5b01238_si_002.cif
_cod_data_source_block 1_diox
_cod_original_sg_symbol_H-M 'P 21/n'
_cod_database_code 4516505
_shelx_space_group_comment
;
The symmetry employed for this shelxl refinement is uniquely defined
by the following loop, which should always be used as a source of
symmetry information in preference to the above space-group names.
They are only intended as comments.
;
_shelx_estimated_absorpt_t_min 0.935
_shelx_estimated_absorpt_t_max 0.991
_shelxl_version_number 2012-9

loop_
_space_group_symop_operation_xyz
'x, y, z'
'-x+1/2, y+1/2, -z+1/2'
'-x, -y, -z'
'x-1/2, -y-1/2, z-1/2'

loop_
_atom_site_label
_atom_site_type_symbol
_atom_site_fract_x
_atom_site_fract_y
_atom_site_fract_z
_atom_site_U_iso_or_equiv
_atom_site_adp_type
_atom_site_occupancy
_atom_site_site_symmetry_order
_atom_site_calc_flag
_atom_site_refinement_flags_posn
_atom_site_refinement_flags_adp
O1 O 0.73561(8) 0.35012(15) 0.64268(8) 0.0180(3) Uani 1 1 d . .
O4 O 0.70772(8) 1.02512(15) 0.62212(8) 0.0198(3) Uani 1 1 d D .
O2 O 0.57367(8) 0.38364(15) 0.61427(8) 0.0171(3) Uani 1 1 d . .
N1 N 0.58284(9) 0.74637(17) 0.64190(9) 0.0127(3) Uani 1 1 d . .
O3 O 0.86198(9) 0.97141(17) 0.67417(9) 0.0242(3) Uani 1 1 d . .
C1 C 0.65657(11) 0.4408(2) 0.63303(10) 0.0140(3) Uani 1 1 d . .
C3 C 0.75761(11) 0.7231(2) 0.64876(10) 0.0147(3) Uani 1 1 d . .
H3 H 0.8122 0.6453 0.6524 0.018 Uiso 1 1 calc R U
C5 C 0.51978(11) 0.7453(2) 0.56679(10) 0.0141(3) Uani 1 1 d . .
H5 H 0.5296 0.6651 0.5198 0.017 Uiso 1 1 calc R U
C2 C 0.67158(11) 0.6426(2) 0.64340(10) 0.0133(3) Uani 1 1 d . .
C6 C 0.44192(11) 0.8594(2) 0.55816(11) 0.0156(3) Uani 1 1 d . .
H6 H 0.3973 0.8567 0.5056 0.019 Uiso 1 1 calc R U
C7 C 0.42780(11) 0.9793(2) 0.62604(11) 0.0156(3) Uani 1 1 d . .
C8 C 0.49154(12) 0.9716(2) 0.70414(11) 0.0178(3) Uani 1 1 d . .
H8 H 0.4819 1.0480 0.7526 0.021 Uiso 1 1 calc R U
C11 C 0.25735(13) 1.0662(2) 0.65480(13) 0.0216(4) Uani 1 1 d . .
C4 C 0.78001(11) 0.9215(2) 0.64989(10) 0.0141(3) Uani 1 1 d . .
C9 C 0.56850(12) 0.8535(2) 0.71120(11) 0.0163(3) Uani 1 1 d . .
H9 H 0.6114 0.8475 0.7647 0.020 Uiso 1 1 calc R U
C15 C 0.16758(16) 1.0616(3) 0.78188(15) 0.0323(5) Uani 1 1 d . .
H15 H 0.1643 1.0857 0.8431 0.039 Uiso 1 1 calc R U
C10 C 0.34721(12) 1.1168(2) 0.61197(12) 0.0202(4) Uani 1 1 d . .
H10A H 0.3289 1.1329 0.5473 0.024 Uiso 1 1 calc R U
H10B H 0.3718 1.2335 0.6365 0.024 Uiso 1 1 calc R U
C16 C 0.25161(15) 1.1017(2) 0.74402(14) 0.0281(4) Uani 1 1 d . .
H16 H 0.3054 1.1537 0.7794 0.034 Uiso 1 1 calc R U
C12 C 0.17801(14) 0.9864(3) 0.60412(14) 0.0282(4) Uani 1 1 d . .
H12 H 0.1815 0.9583 0.5433 0.034 Uiso 1 1 calc R U
C14 C 0.08880(15) 0.9865(3) 0.73076(16) 0.0349(5) Uani 1 1 d . .
H14 H 0.0310 0.9614 0.7565 0.042 Uiso 1 1 calc R U
C13 C 0.09434(14) 0.9484(3) 0.64268(16) 0.0360(5) Uani 1 1 d . .
H13 H 0.0404 0.8956 0.6078 0.043 Uiso 1 1 calc R U
O1A O 0.53119(13) 0.0418(2) 0.91648(9) 0.0398(4) Uani 1 1 d . .
C3A C 0.5797(2) 0.1090(4) 0.99777(15) 0.0497(7) Uani 1 1 d . .
H4A H 0.6074 0.2285 0.9872 0.060 Uiso 1 1 calc R U
H3A H 0.6339 0.0275 1.0189 0.060 Uiso 1 1 calc R U
C1A C 0.4868(2) -0.1246(3) 0.93238(15) 0.0493(7) Uani 1 1 d . .
H1A H 0.5376 -0.2146 0.9511 0.059 Uiso 1 1 calc R U
H2A H 0.4499 -0.1676 0.8765 0.059 Uiso 1 1 calc R U
H4 H 0.725(2) 1.166(2) 0.6308(19) 0.068(9) Uiso 1 1 d D .

loop_
_atom_site_aniso_label
_atom_site_aniso_U_11
_atom_site_aniso_U_22
_atom_site_aniso_U_33
_atom_site_aniso_U_23
_atom_site_aniso_U_13
_atom_site_aniso_U_12
O1 0.0152(6) 0.0106(5) 0.0269(7) 0.0002(5) -0.0025(5) 0.0016(4)
O4 0.0162(6) 0.0107(5) 0.0300(7) 0.0011(5) -0.0078(5) 0.0001(4)
O2 0.0161(6) 0.0130(5) 0.0211(6) -0.0010(4) -0.0034(5) -0.0016(4)
N1 0.0116(6) 0.0098(6) 0.0160(7) 0.0003(5) -0.0016(5) 0.0005(5)
O3 0.0146(6) 0.0192(6) 0.0380(8) 0.0015(5) -0.0011(5) -0.0011(5)
C1 0.0166(8) 0.0114(7) 0.0132(7) 0.0002(6) -0.0013(6) -0.0004(6)
C3 0.0140(7) 0.0129(7) 0.0162(8) 0.0005(6) -0.0027(6) 0.0031(6)
C5 0.0133(7) 0.0133(7) 0.0152(7) 0.0009(6) -0.0005(6) -0.0018(6)
C2 0.0135(7) 0.0118(7) 0.0136(7) 0.0002(6) -0.0024(6) 0.0028(6)
C6 0.0132(7) 0.0154(7) 0.0173(8) 0.0023(6) -0.0014(6) -0.0016(6)
C7 0.0125(7) 0.0146(7) 0.0204(8) 0.0034(6) 0.0044(6) 0.0002(6)
C8 0.0189(8) 0.0174(8) 0.0175(8) -0.0030(6) 0.0038(6) -0.0001(6)
C11 0.0191(8) 0.0156(8) 0.0310(10) 0.0035(7) 0.0068(7) 0.0060(7)
C4 0.0138(7) 0.0134(7) 0.0148(7) -0.0003(6) -0.0004(6) -0.0001(6)
C9 0.0177(8) 0.0154(7) 0.0148(8) -0.0002(6) -0.0014(6) -0.0017(6)
C15 0.0409(12) 0.0205(9) 0.0396(12) 0.0004(8) 0.0226(10) 0.0072(9)
C10 0.0186(8) 0.0183(8) 0.0242(9) 0.0019(7) 0.0045(7) 0.0047(7)
C16 0.0315(10) 0.0193(9) 0.0356(11) -0.0036(8) 0.0130(8) -0.0005(8)
C12 0.0207(9) 0.0301(10) 0.0332(11) 0.0060(8) 0.0003(8) 0.0053(8)
C14 0.0219(9) 0.0274(10) 0.0581(14) 0.0138(9) 0.0169(9) 0.0092(8)
C13 0.0187(9) 0.0384(12) 0.0499(14) 0.0136(10) 0.0002(9) 0.0019(9)
O1A 0.0615(11) 0.0369(8) 0.0227(7) -0.0033(6) 0.0129(7) -0.0198(8)
C3A 0.0615(16) 0.0604(16) 0.0287(12) -0.0077(11) 0.0111(11) -0.0326(13)
C1A 0.086(2) 0.0374(12) 0.0276(11) -0.0056(9) 0.0186(12) -0.0249(13)

loop_
_atom_type_symbol
_atom_type_description
_atom_type_scat_dispersion_real
_atom_type_scat_dispersion_imag
_atom_type_scat_source
C C 0.0033 0.0016 'International Tables Vol C Tables 4.2.6.8 and 6.1.1.4'
H H 0.0000 0.0000 'International Tables Vol C Tables 4.2.6.8 and 6.1.1.4'
N N 0.0061 0.0033 'International Tables Vol C Tables 4.2.6.8 and 6.1.1.4'
O O 0.0106 0.0060 'International Tables Vol C Tables 4.2.6.8 and 6.1.1.4'

loop_
_geom_angle_atom_site_label_1
_geom_angle_atom_site_label_2
_geom_angle_atom_site_label_3
_geom_angle
_geom_angle_site_symmetry_1
_geom_angle_site_symmetry_3
C4 O4 H4 112.3(15) . .
C9 N1 C5 121.14(14) . .
C9 N1 C2 120.15(13) . .
C5 N1 C2 118.44(13) . .
O2 C1 O1 127.64(15) . .
O2 C1 C2 118.60(14) . .
O1 C1 C2 113.72(13) . .
C2 C3 C4 128.59(14) . .
C2 C3 H3 115.7 . .
C4 C3 H3 115.7 . .
N1 C5 C6 120.28(15) . .
N1 C5 H5 119.9 . .
C6 C5 H5 119.9 . .
C3 C2 N1 121.06(14) . .
C3 C2 C1 124.18(14) . .
N1 C2 C1 114.66(13) . .
C5 C6 C7 120.26(15) . .
C5 C6 H6 119.9 . .
C7 C6 H6 119.9 . .
C6 C7 C8 118.04(15) . .
C6 C7 C10 119.62(15) . .
C8 C7 C10 122.30(15) . .
C9 C8 C7 120.20(15) . .
C9 C8 H8 119.9 . .
C7 C8 H8 119.9 . .
C16 C11 C12 118.99(18) . .
C16 C11 C10 120.68(17) . .
C12 C11 C10 120.31(17) . .
O3 C4 O4 125.44(15) . .
O3 C4 C3 119.22(14) . .
O4 C4 C3 115.32(13) . .
N1 C9 C8 119.89(15) . .
N1 C9 H9 120.1 . .
C8 C9 H9 120.1 . .
C14 C15 C16 120.2(2) . .
C14 C15 H15 119.9 . .
C16 C15 H15 119.9 . .
C7 C10 C11 113.76(14) . .
C7 C10 H10A 108.8 . .
C11 C10 H10A 108.8 . .
C7 C10 H10B 108.8 . .
C11 C10 H10B 108.8 . .
H10A C10 H10B 107.7 . .
C11 C16 C15 120.3(2) . .
C11 C16 H16 119.8 . .
C15 C16 H16 119.8 . .
C13 C12 C11 120.0(2) . .
C13 C12 H12 120.0 . .
C11 C12 H12 120.0 . .
C13 C14 C15 119.84(19) . .
C13 C14 H14 120.1 . .
C15 C14 H14 120.1 . .
C14 C13 C12 120.6(2) . .
C14 C13 H13 119.7 . .
C12 C13 H13 119.7 . .
C1A O1A C3A 109.41(17) . .
O1A C3A C1A 111.8(2) . 3_657
O1A C3A H4A 109.3 . .
C1A C3A H4A 109.3 3_657 .
O1A C3A H3A 109.3 . .
C1A C3A H3A 109.3 3_657 .
H4A C3A H3A 107.9 . .
O1A C1A C3A 111.7(2) . 3_657
O1A C1A H1A 109.3 . .
C3A C1A H1A 109.3 3_657 .
O1A C1A H2A 109.3 . .
C3A C1A H2A 109.3 3_657 .
H1A C1A H2A 107.9 . .

loop_
_geom_bond_atom_site_label_1
_geom_bond_atom_site_label_2
_geom_bond_distance
_geom_bond_site_symmetry_2
O1 C1 1.2820(19) .
O4 C4 1.2968(19) .
O4 H4 1.079(18) .
O2 C1 1.2290(19) .
N1 C9 1.350(2) .
N1 C5 1.353(2) .
N1 C2 1.452(2) .
O3 C4 1.213(2) .
C1 C2 1.522(2) .
C3 C2 1.330(2) .
C3 C4 1.509(2) .
C3 H3 0.9500 .
C5 C6 1.369(2) .
C5 H5 0.9500 .
C6 C7 1.391(2) .
C6 H6 0.9500 .
C7 C8 1.394(2) .
C7 C10 1.513(2) .
C8 C9 1.378(2) .
C8 H8 0.9500 .
C11 C16 1.387(3) .
C11 C12 1.400(3) .
C11 C10 1.518(2) .
C9 H9 0.9500 .
C15 C14 1.383(3) .
C15 C16 1.390(3) .
C15 H15 0.9500 .
C10 H10A 0.9900 .
C10 H10B 0.9900 .
C16 H16 0.9500 .
C12 C13 1.387(3) .
C12 H12 0.9500 .
C14 C13 1.374(3) .
C14 H14 0.9500 .
C13 H13 0.9500 .
O1A C1A 1.416(3) .
O1A C3A 1.424(3) .
C3A C1A 1.486(3) 3_657
C3A H4A 0.9900 .
C3A H3A 0.9900 .
C1A C3A 1.485(3) 3_657
C1A H1A 0.9900 .
C1A H2A 0.9900 .

loop_
_geom_hbond_atom_site_label_D
_geom_hbond_atom_site_label_H
_geom_hbond_atom_site_label_A
_geom_hbond_distance_DH
_geom_hbond_distance_HA
_geom_hbond_distance_DA
_geom_hbond_angle_DHA
_geom_hbond_site_symmetry_A
O4 H4 O1 1.079(18) 1.390(18) 2.4634(16) 173(3) 1_565
C5 H5 O2 0.95 2.37 3.049(2) 127.7 3_666
C6 H6 O4 0.95 2.45 3.346(2) 157.7 3_676
C6 H6 O2 0.95 2.61 3.162(2) 117.3 3_666
C8 H8 O1A 0.95 2.50 3.240(2) 135.2 1_565
C9 H9 O1 0.95 2.41 3.302(2) 157.1 2_656

loop_
_geom_torsion_atom_site_label_1
_geom_torsion_atom_site_label_2
_geom_torsion_atom_site_label_3
_geom_torsion_atom_site_label_4
_geom_torsion
_geom_torsion_site_symmetry_4
C9 N1 C5 C6 2.8(2) .
C2 N1 C5 C6 -171.25(14) .
C4 C3 C2 N1 -3.0(3) .
C4 C3 C2 C1 173.29(15) .
C9 N1 C2 C3 -60.8(2) .
C5 N1 C2 C3 113.30(17) .
C9 N1 C2 C1 122.53(15) .
C5 N1 C2 C1 -63.33(18) .
O2 C1 C2 C3 -168.29(15) .
O1 C1 C2 C3 9.5(2) .
O2 C1 C2 N1 8.2(2) .
O1 C1 C2 N1 -173.94(13) .
N1 C5 C6 C7 1.0(2) .
C5 C6 C7 C8 -3.8(2) .
C5 C6 C7 C10 174.04(15) .
C6 C7 C8 C9 2.9(2) .
C10 C7 C8 C9 -174.84(15) .
C2 C3 C4 O3 164.14(17) .
C2 C3 C4 O4 -17.3(2) .
C5 N1 C9 C8 -3.7(2) .
C2 N1 C9 C8 170.29(15) .
C7 C8 C9 N1 0.7(2) .
C6 C7 C10 C11 100.82(18) .
C8 C7 C10 C11 -81.5(2) .
C16 C11 C10 C7 83.5(2) .
C12 C11 C10 C7 -98.0(2) .
C12 C11 C16 C15 -1.2(3) .
C10 C11 C16 C15 177.41(17) .
C14 C15 C16 C11 -0.3(3) .
C16 C11 C12 C13 1.7(3) .
C10 C11 C12 C13 -176.90(17) .
C16 C15 C14 C13 1.2(3) .
C15 C14 C13 C12 -0.7(3) .
C11 C12 C13 C14 -0.8(3) .
C1A O1A C3A C1A -55.7(3) 3_657
C3A O1A C1A C3A 55.6(3) 3_657

loop_
_platon_squeeze_void_nr
_platon_squeeze_void_average_x
_platon_squeeze_void_average_y
_platon_squeeze_void_average_z
_platon_squeeze_void_volume
_platon_squeeze_void_count_electrons
_platon_squeeze_void_content
1 0.500 0.000 1.000 145 44 ' '
2 1.000 0.500 0.500 145 44 ' '
